data_7159957
loop_
_publ_author_name
'Kurokawa, Kazuma'
'Ogawa, Naoki'
'Kuroda, Yusuke'
'Yamaoka, Yousuke'
'Takikawa, Hiroshi'
'Tsubaki, Kazunori'
'Takasu, Kiyosei'

_publ_section_title
;
 Chromic properties of dibenzo[<i>j</i>,<i>l</i>]fluoranthenes exhibiting
 different resonance contributions.
;
_journal_issue 26
_journal_name_full 'Organic &amp; biomolecular chemistry'
_journal_page_first 5306
_journal_page_last 5313
_journal_paper_doi 10.1039/d4ob00750f
_journal_volume 22
_journal_year 2024
_chemical_formula_moiety 'C25 H16 O2'
_chemical_formula_sum 'C25 H16 O2'
_chemical_formula_weight 348.404
_space_group_crystal_system monoclinic
_space_group_IT_number 14
_space_group_name_Hall '-P 2ybc'
_space_group_name_H-M_alt 'P 1 21/c 1'
_symmetry_Int_Tables_number 14
_audit_creation_date 2023-03-22
_audit_creation_method
;
Olex2 1.3
(compiled 2020.11.12 svn.r5f609507 for OlexSys, GUI svn.r6408)
;
_audit_update_record
;
2023-03-25 deposited with the CCDC.	2024-05-24 downloaded from the CCDC.
;
_cell_angle_alpha 90
_cell_angle_beta 108.000(2)
_cell_angle_gamma 90
_cell_formula_units_Z 4
_cell_length_a 15.6918(3)
_cell_length_b 5.05931(11)
_cell_length_c 21.7368(5)
_cell_measurement_reflns_used 6741
_cell_measurement_temperature 93
_cell_measurement_theta_max 72.6910
_cell_measurement_theta_min 4.2480
_cell_volume 1641.22(6)
_computing_cell_refinement 'CrysAlisPro 1.171.41.99a (Rigaku OD, 2021)'
_computing_data_collection 'CrysAlisPro 1.171.41.99a (Rigaku OD, 2021)'
_computing_data_reduction 'CrysAlisPro 1.171.41.99a (Rigaku OD, 2021)'
_computing_molecular_graphics 'Olex2 1.3 (Dolomanov et al., 2009)'
_computing_publication_material 'Olex2 1.3 (Dolomanov et al., 2009)'
_computing_structure_refinement 'olex2.refine 1.3 (Bourhis et al., 2015)'
_computing_structure_solution 'SHELXT  (Sheldrick, 2015)'
_diffrn_ambient_temperature 93.0
_diffrn_detector_area_resol_mean 5.8140
_diffrn_measured_fraction_theta_full 0.9953
_diffrn_measured_fraction_theta_max 0.9788
_diffrn_measurement_details
;
List of Runs (angles in degrees, time in seconds):

  # Type    Start    End  Width  t~exp~   \w     \q     \k     \f   Frames
#--------------------------------------------------------------------------
  1  \w    -84.00 -38.00   0.50    0.50    --    5.00  60.00  30.00   92
  2  \w    -84.00 -38.00   0.50    0.50    --    5.00  60.00  60.00   92
  3  \w   -133.00 -37.00   0.50    0.50    --  -43.80  60.00 120.00  192
  4  \w   -133.00  46.00   0.50    0.50    --  -43.80  40.00  -6.65  358
  5  \w   -192.00 -13.00   0.50    0.85    -- -102.60  10.00  30.00  358
  6  \w   -192.00 -37.00   0.50    0.85    -- -102.60  60.00 174.46  310
  7  \w   -192.00 -37.00   0.50    0.85    -- -102.60  60.00 146.66  310
  8  \w   -192.00 -37.00   0.50    0.85    -- -102.60  60.00 126.21  310
  9  \w   -192.00 -13.00   0.50    0.85    -- -102.60  30.00 120.00  358
 10  \w   -192.00 -37.00   0.50    0.85    -- -102.60  60.00  28.58  310
 11  \w   -168.00 -43.00   0.50    0.85    -- -102.60  20.00  90.00  250
;
_diffrn_measurement_device 'four-circle diffractometer'
_diffrn_measurement_device_type 'XtaLAB AFC11 (RCD3): quarter-chi single'
_diffrn_measurement_method '\w scans'
_diffrn_radiation_type 'Cu K\a'
_diffrn_radiation_wavelength 1.54184
_diffrn_reflns_av_R_equivalents 0.0333
_diffrn_reflns_av_unetI/netI 0.0362
_diffrn_reflns_Laue_measured_fraction_full 0.9953
_diffrn_reflns_Laue_measured_fraction_max 0.9788
_diffrn_reflns_limit_h_max 19
_diffrn_reflns_limit_h_min -19
_diffrn_reflns_limit_k_max 3
_diffrn_reflns_limit_k_min -6
_diffrn_reflns_limit_l_max 22
_diffrn_reflns_limit_l_min -27
_diffrn_reflns_number 11768
_diffrn_reflns_point_group_measured_fraction_full 0.9953
_diffrn_reflns_point_group_measured_fraction_max 0.9788
_diffrn_reflns_theta_full 67.6840
_diffrn_reflns_theta_max 73.39
_diffrn_reflns_theta_min 4.28
_exptl_absorpt_coefficient_mu 0.699
_exptl_absorpt_correction_T_max 1.00000
_exptl_absorpt_correction_T_min 0.95107
_exptl_absorpt_correction_type multi-scan
_exptl_absorpt_process_details
;
CrysAlisPro 1.171.41.99a (Rigaku Oxford Diffraction, 2021)
Empirical absorption correction using spherical harmonics,
implemented in SCALE3 ABSPACK scaling algorithm.
;
_exptl_crystal_colour 'clear yellow'
_exptl_crystal_colour_lustre clear
_exptl_crystal_colour_primary yellow
_exptl_crystal_density_diffrn 1.410
_exptl_crystal_description needle
_exptl_crystal_F_000 730.252
_exptl_crystal_size_max 0.02
_exptl_crystal_size_mid 0.02
_exptl_crystal_size_min 0.01
_refine_diff_density_max 0.2967
_refine_diff_density_min -0.2002
_refine_diff_density_rms 0.0550
_refine_ls_d_res_high 0.8045
_refine_ls_d_res_low 10.3365
_refine_ls_extinction_coef 0.0018(3)
_refine_ls_extinction_expression Fc^*^=kFc[1+0.001xFc^2^\l^3^/sin(2\q)]^-1/4^
_refine_ls_goodness_of_fit_ref 1.0419
_refine_ls_hydrogen_treatment constr
_refine_ls_matrix_type full
_refine_ls_number_constraints 30
_refine_ls_number_parameters 247
_refine_ls_number_reflns 3238
_refine_ls_number_restraints 0
_refine_ls_restrained_S_all 1.0419
_refine_ls_R_factor_all 0.0434
_refine_ls_R_factor_gt 0.0384
_refine_ls_shift/su_max 0.1661
_refine_ls_shift/su_mean 0.0047
_refine_ls_structure_factor_coef Fsqd
_refine_ls_weighting_details 'w=1/[\s^2^(Fo^2^)+(0.0542P)^2^+0.6245P] where P=(Fo^2^+2Fc^2^)/3'
_refine_ls_weighting_scheme calc
_refine_ls_wR_factor_gt 0.1051
_refine_ls_wR_factor_ref 0.1081
_reflns_Friedel_coverage 0.0
_reflns_limit_h_max 18
_reflns_limit_h_min -19
_reflns_limit_k_max 6
_reflns_limit_k_min 0
_reflns_limit_l_max 26
_reflns_limit_l_min 0
_reflns_number_gt 2882
_reflns_number_total 3238
_reflns_threshold_expression I>=2u(I)
_cod_data_source_file d4ob00750f2.cif
_cod_data_source_block 210611kk_auto
_cod_depositor_comments 'Adding full bibliography for 7159957.cif.'
_cod_original_cell_volume 1641.22(7)
_cod_database_code 7159957
_olex2_refinement_description
;
1. Fixed Uiso
 At 1.2 times of:
  All C(H) groups
 At 1.5 times of:
  All C(H,H,H) groups, All O(H) groups
2.a Aromatic/amide H refined with riding coordinates:
 C11(H11), C7(H7), C19(H19), C8(H8), C6(H6), C14(H14), C5(H5), C18(H18),
 C22(H22), C20(H20), C23(H23), C13(H13)
2.b Idealised Me refined as rotating group:
 C27(H27a,H27b,H27c)
2.c Idealised tetrahedral OH refined as rotating group:
 O25(H25)
;
_olex2_submission_special_instructions 'No special instructions were received'
_oxdiff_exptl_absorpt_empirical_details
;
Empirical correction (ABSPACK) includes:
- Absorption correction using spherical harmonics
- Frame scaling
;

loop_
_space_group_symop_id
_space_group_symop_operation_xyz
1 x,y,z
2 -x,y+1/2,-z+1/2
3 -x,-y,-z
4 x,-y-1/2,z-1/2

loop_
_atom_site_label
_atom_site_type_symbol
_atom_site_fract_x
_atom_site_fract_y
_atom_site_fract_z
_atom_site_U_iso_or_equiv
_atom_site_adp_type
_atom_site_occupancy
_atom_site_refinement_flags_posn
O26 O 0.19749(6) 0.17564(18) 0.34477(4) 0.0244(2) Uani 1.000000 .
O25 O 0.21286(6) 1.05604(19) 0.73916(4) 0.0264(2) Uani 1.000000 .
H25 H 0.2123(9) 1.149(2) 0.7711(5) 0.0396(4) Uiso 1.000000 GR
C4 C 0.17179(8) 0.6666(2) 0.59964(6) 0.0189(3) Uani 1.000000 .
C1 C 0.35240(8) 1.1799(2) 0.63501(6) 0.0198(3) Uani 1.000000 .
C21 C 0.40780(8) 1.3876(3) 0.66685(6) 0.0214(3) Uani 1.000000 .
C9 C 0.14921(8) 0.4873(2) 0.54671(6) 0.0191(3) Uani 1.000000 .
C17 C 0.35736(8) 1.0677(2) 0.57649(6) 0.0197(3) Uani 1.000000 .
C15 C 0.26405(8) 0.6874(2) 0.50415(6) 0.0192(3) Uani 1.000000 .
C10 C 0.19502(8) 0.4988(2) 0.49791(6) 0.0194(3) Uani 1.000000 .
C11 C 0.17172(8) 0.3259(2) 0.44407(6) 0.0200(3) Uani 1.000000 .
H11 H 0.12469(8) 0.2017(2) 0.43916(6) 0.0240(3) Uiso 1.000000 R
C3 C 0.24326(8) 0.8543(2) 0.60551(6) 0.0190(3) Uani 1.000000 .
C2 C 0.28415(8) 1.0580(2) 0.65549(6) 0.0196(3) Uani 1.000000 .
C12 C 0.21638(8) 0.3359(2) 0.39890(6) 0.0205(3) Uani 1.000000 .
C7 C 0.03679(8) 0.2851(3) 0.58775(6) 0.0236(3) Uani 1.000000 .
H7 H -0.00797(8) 0.1545(3) 0.58418(6) 0.0283(3) Uiso 1.000000 R
C24 C 0.27381(8) 1.1563(3) 0.71242(6) 0.0211(3) Uani 1.000000 .
C19 C 0.47708(8) 1.3771(3) 0.58209(7) 0.0252(3) Uani 1.000000 .
H19 H 0.52015(8) 1.4448(3) 0.56364(7) 0.0302(4) Uiso 1.000000 R
C16 C 0.28754(8) 0.8619(2) 0.55878(6) 0.0187(3) Uani 1.000000 .
C8 C 0.08162(8) 0.2971(3) 0.54279(6) 0.0225(3) Uani 1.000000 .
H8 H 0.06691(8) 0.1743(3) 0.50804(6) 0.0270(3) Uiso 1.000000 R
C6 C 0.05713(8) 0.4656(3) 0.63879(6) 0.0238(3) Uani 1.000000 .
H6 H 0.02529(8) 0.4600(3) 0.66951(6) 0.0286(3) Uiso 1.000000 R
C14 C 0.30778(8) 0.6909(3) 0.45599(6) 0.0220(3) Uani 1.000000 .
H14 H 0.35408(8) 0.8163(3) 0.45940(6) 0.0264(3) Uiso 1.000000 R
C5 C 0.12318(8) 0.6514(3) 0.64472(6) 0.0227(3) Uani 1.000000 .
H5 H 0.13654(8) 0.7724(3) 0.67984(6) 0.0273(3) Uiso 1.000000 R
C18 C 0.42087(8) 1.1680(3) 0.55047(6) 0.0231(3) Uani 1.000000 .
H18 H 0.42659(8) 1.0965(3) 0.51152(6) 0.0277(3) Uiso 1.000000 R
C22 C 0.39360(9) 1.4831(3) 0.72429(6) 0.0238(3) Uani 1.000000 .
H22 H 0.42880(9) 1.6245(3) 0.74776(6) 0.0285(3) Uiso 1.000000 R
C20 C 0.47156(8) 1.4856(3) 0.63859(7) 0.0243(3) Uani 1.000000 .
H20 H 0.51039(8) 1.6261(3) 0.65867(7) 0.0292(3) Uiso 1.000000 R
C23 C 0.32881(9) 1.3697(3) 0.74547(6) 0.0237(3) Uani 1.000000 .
H23 H 0.31988(9) 1.4356(3) 0.78394(6) 0.0285(3) Uiso 1.000000 R
C13 C 0.28553(8) 0.5198(3) 0.40484(6) 0.0230(3) Uani 1.000000 .
H13 H 0.31653(8) 0.5252(3) 0.37361(6) 0.0276(3) Uiso 1.000000 R
C27 C 0.12525(9) -0.0093(3) 0.33427(6) 0.0255(3) Uani 1.000000 .
H27a H 0.1204(5) -0.1130(14) 0.2952(3) 0.0382(4) Uiso 1.000000 GR
H27b H 0.1368(3) -0.1280(13) 0.3716(2) 0.0382(4) Uiso 1.000000 GR
H27c H 0.06912(14) 0.0865(3) 0.3288(5) 0.0382(4) Uiso 1.000000 GR

loop_
_atom_site_aniso_label
_atom_site_aniso_U_11
_atom_site_aniso_U_22
_atom_site_aniso_U_33
_atom_site_aniso_U_12
_atom_site_aniso_U_13
_atom_site_aniso_U_23
O26 0.0311(5) 0.0247(5) 0.0202(4) -0.0055(4) 0.0122(4) -0.0036(4)
O25 0.0337(5) 0.0276(5) 0.0223(4) -0.0042(4) 0.0151(4) -0.0034(4)
C4 0.0195(6) 0.0189(6) 0.0191(6) 0.0032(5) 0.0070(4) 0.0030(5)
C1 0.0194(6) 0.0183(6) 0.0211(6) 0.0033(5) 0.0054(5) 0.0027(5)
C21 0.0199(6) 0.0202(6) 0.0224(6) 0.0026(5) 0.0044(5) 0.0014(5)
C9 0.0185(5) 0.0198(6) 0.0194(6) 0.0031(5) 0.0065(4) 0.0028(5)
C17 0.0187(6) 0.0186(6) 0.0214(6) 0.0035(5) 0.0054(4) 0.0011(5)
C15 0.0186(5) 0.0198(6) 0.0193(6) 0.0025(5) 0.0062(4) 0.0024(5)
C10 0.0202(6) 0.0198(6) 0.0187(6) 0.0031(5) 0.0069(4) 0.0028(5)
C11 0.0210(6) 0.0192(6) 0.0207(6) -0.0001(5) 0.0079(5) 0.0015(5)
C3 0.0188(6) 0.0188(6) 0.0194(6) 0.0035(5) 0.0059(4) 0.0022(5)
C2 0.0205(6) 0.0178(6) 0.0201(6) 0.0024(5) 0.0057(5) 0.0015(5)
C12 0.0235(6) 0.0204(6) 0.0175(6) 0.0021(5) 0.0063(5) 0.0005(5)
C7 0.0224(6) 0.0243(7) 0.0260(6) -0.0034(5) 0.0102(5) 0.0012(5)
C24 0.0229(6) 0.0213(6) 0.0197(6) 0.0028(5) 0.0074(5) 0.0034(5)
C19 0.0203(6) 0.0259(7) 0.0313(7) -0.0015(5) 0.0109(5) 0.0009(6)
C16 0.0182(5) 0.0188(6) 0.0197(6) 0.0028(5) 0.0065(4) 0.0031(5)
C8 0.0239(6) 0.0236(7) 0.0215(6) -0.0015(5) 0.0092(5) -0.0012(5)
C6 0.0247(6) 0.0271(7) 0.0235(6) 0.0011(5) 0.0131(5) 0.0012(5)
C14 0.0219(6) 0.0235(6) 0.0226(6) -0.0018(5) 0.0099(5) 0.0004(5)
C5 0.0248(6) 0.0237(7) 0.0219(6) 0.0006(5) 0.0105(5) -0.0009(5)
C18 0.0217(6) 0.0237(7) 0.0254(6) 0.0002(5) 0.0094(5) -0.0009(5)
C22 0.0243(6) 0.0213(6) 0.0227(6) 0.0001(5) 0.0030(5) -0.0013(5)
C20 0.0201(6) 0.0211(7) 0.0294(6) -0.0013(5) 0.0041(5) -0.0008(5)
C23 0.0278(6) 0.0234(7) 0.0196(6) 0.0035(5) 0.0068(5) -0.0004(5)
C13 0.0240(6) 0.0275(7) 0.0207(6) -0.0007(5) 0.0116(5) 0.0010(5)
C27 0.0274(6) 0.0257(7) 0.0243(6) -0.0053(5) 0.0093(5) -0.0040(5)

loop_
_atom_type_symbol
_atom_type_scat_dispersion_real
_atom_type_scat_dispersion_imag
_atom_type_scat_Cromer_Mann_a1
_atom_type_scat_Cromer_Mann_a2
_atom_type_scat_Cromer_Mann_a3
_atom_type_scat_Cromer_Mann_a4
_atom_type_scat_Cromer_Mann_b1
_atom_type_scat_Cromer_Mann_b2
_atom_type_scat_Cromer_Mann_b3
_atom_type_scat_Cromer_Mann_b4
_atom_type_scat_Cromer_Mann_c
_atom_type_scat_source
_atom_type_scat_dispersion_source
H 0.00000 0.00000 0.49300 0.32291 0.14019 0.04081 10.51090 26.12570 3.14236 57.79970 0.0030380000826 'International Tables Volume C Table 6.1.1.4 (pp. 500-502)' 'Henke, Gullikson and Davis, At. Data and Nucl. Data Tables, 1993, 54, 2'
C 0.01920 0.00962 2.31000 1.02000 1.58860 0.86500 20.84390 10.20750 0.56870 51.65120 0.215599998832 'International Tables Volume C Table 6.1.1.4 (pp. 500-502)' 'Henke, Gullikson and Davis, At. Data and Nucl. Data Tables, 1993, 54, 2'
O 0.05239 0.03377 3.04850 2.28680 1.54630 0.86700 13.27710 5.70110 0.32390 32.90890 0.250800013542 'International Tables Volume C Table 6.1.1.4 (pp. 500-502)' 'Henke, Gullikson and Davis, At. Data and Nucl. Data Tables, 1993, 54, 2'

loop_
_geom_angle_atom_site_label_1
_geom_angle_atom_site_label_2
_geom_angle_atom_site_label_3
_geom_angle
_geom_angle_site_symmetry_1
_geom_angle_site_symmetry_3
_geom_angle_publ_flag
C27 O26 C12 117.99(10) . . ?
C24 O25 H25 109.5 . . ?
C3 C4 C9 118.91(11) . . ?
C5 C4 C9 118.18(11) . . ?
C5 C4 C3 122.90(11) . . ?
C17 C1 C21 123.07(12) . . ?
C2 C1 C21 125.64(12) . . ?
C2 C1 C17 111.29(11) . . ?
C22 C21 C1 116.58(12) . . ?
C20 C21 C1 117.50(12) . . ?
C20 C21 C22 125.92(12) . . ?
C10 C9 C4 120.60(11) . . ?
C8 C9 C4 118.51(11) . . ?
C8 C9 C10 120.89(11) . . ?
C16 C17 C1 105.96(10) . . ?
C18 C17 C1 117.77(12) . . ?
C18 C17 C16 136.27(12) . . ?
C16 C15 C10 119.14(11) . . ?
C14 C15 C10 117.85(11) . . ?
C14 C15 C16 123.00(11) . . ?
C15 C10 C9 119.47(11) . . ?
C11 C10 C9 121.24(11) . . ?
C11 C10 C15 119.30(11) . . ?
H11 C11 C10 119.66(7) . . ?
C12 C11 C10 120.67(11) . . ?
C12 C11 H11 119.66(7) . . ?
C2 C3 C4 131.77(11) . . ?
C16 C3 C4 120.03(11) . . ?
C16 C3 C2 108.19(10) . . ?
C3 C2 C1 105.54(10) . . ?
C24 C2 C1 115.49(11) . . ?
C24 C2 C3 138.97(12) . . ?
C11 C12 O26 124.35(11) . . ?
C13 C12 O26 115.01(11) . . ?
C13 C12 C11 120.63(11) . . ?
C8 C7 H7 120.12(8) . . ?
C6 C7 H7 120.12(7) . . ?
C6 C7 C8 119.76(12) . . ?
C2 C24 O25 122.53(11) . . ?
C23 C24 O25 117.49(11) . . ?
C23 C24 C2 119.98(12) . . ?
C18 C19 H19 118.91(7) . . ?
C20 C19 H19 118.91(8) . . ?
C20 C19 C18 122.19(12) . . ?
C15 C16 C17 129.17(11) . . ?
C3 C16 C17 109.02(11) . . ?
C3 C16 C15 121.81(11) . . ?
C7 C8 C9 121.83(12) . . ?
H8 C8 C9 119.08(7) . . ?
H8 C8 C7 119.08(8) . . ?
H6 C6 C7 119.93(7) . . ?
C5 C6 C7 120.15(12) . . ?
C5 C6 H6 119.93(7) . . ?
H14 C14 C15 118.92(7) . . ?
C13 C14 C15 122.17(12) . . ?
C13 C14 H14 118.92(7) . . ?
C6 C5 C4 121.52(12) . . ?
H5 C5 C4 119.24(7) . . ?
H5 C5 C6 119.24(7) . . ?
C19 C18 C17 119.70(12) . . ?
H18 C18 C17 120.15(7) . . ?
H18 C18 C19 120.15(7) . . ?
H22 C22 C21 120.35(7) . . ?
C23 C22 C21 119.29(12) . . ?
C23 C22 H22 120.35(8) . . ?
C19 C20 C21 119.78(12) . . ?
H20 C20 C21 120.11(8) . . ?
H20 C20 C19 120.11(8) . . ?
C22 C23 C24 123.01(12) . . ?
H23 C23 C24 118.50(7) . . ?
H23 C23 C22 118.50(8) . . ?
C14 C13 C12 119.36(11) . . ?
H13 C13 C12 120.32(7) . . ?
H13 C13 C14 120.32(7) . . ?
H27a C27 O26 109.5 . . ?
H27b C27 O26 109.5 . . ?
H27b C27 H27a 109.5 . . ?
H27c C27 O26 109.5 . . ?
H27c C27 H27a 109.5 . . ?
H27c C27 H27b 109.5 . . ?

loop_
_geom_bond_atom_site_label_1
_geom_bond_atom_site_label_2
_geom_bond_distance
_geom_bond_site_symmetry_2
_geom_bond_publ_flag
O26 C12 1.3836(15) . ?
O26 C27 1.4328(15) . ?
O25 H25 0.8400 . ?
O25 C24 1.3616(15) . ?
C4 C9 1.4213(17) . ?
C4 C3 1.4451(17) . ?
C4 C5 1.4176(17) . ?
C1 C21 1.4024(18) . ?
C1 C17 1.4170(17) . ?
C1 C2 1.4214(17) . ?
C21 C22 1.4192(18) . ?
C21 C20 1.4158(18) . ?
C9 C10 1.4549(17) . ?
C9 C8 1.4150(18) . ?
C17 C16 1.4739(17) . ?
C17 C18 1.3854(17) . ?
C15 C10 1.4183(17) . ?
C15 C16 1.4334(17) . ?
C15 C14 1.4183(17) . ?
C10 C11 1.4156(18) . ?
C11 H11 0.9500 . ?
C11 C12 1.3721(17) . ?
C3 C2 1.4911(17) . ?
C3 C16 1.3972(16) . ?
C2 C24 1.3888(17) . ?
C12 C13 1.4046(18) . ?
C7 H7 0.9500 . ?
C7 C8 1.3706(18) . ?
C7 C6 1.3954(19) . ?
C24 C23 1.4293(18) . ?
C19 H19 0.9500 . ?
C19 C18 1.4123(18) . ?
C19 C20 1.3723(19) . ?
C8 H8 0.9500 . ?
C6 H6 0.9500 . ?
C6 C5 1.3758(18) . ?
C14 H14 0.9500 . ?
C14 C13 1.3664(18) . ?
C5 H5 0.9500 . ?
C18 H18 0.9500 . ?
C22 H22 0.9500 . ?
C22 C23 1.3652(19) . ?
C20 H20 0.9500 . ?
C23 H23 0.9500 . ?
C13 H13 0.9500 . ?
C27 H27a 0.9800 . ?
C27 H27b 0.9800 . ?
C27 H27c 0.9800 . ?

loop_
_geom_torsion_atom_site_label_1
_geom_torsion_atom_site_label_2
_geom_torsion_atom_site_label_3
_geom_torsion_atom_site_label_4
_geom_torsion
_geom_torsion_site_symmetry_1
_geom_torsion_site_symmetry_2
_geom_torsion_site_symmetry_3
_geom_torsion_site_symmetry_4
_geom_torsion_publ_flag
O26 C12 C11 C10 -179.56(12) . . . . ?
O26 C12 C13 C14 178.58(11) . . . . ?
O25 C24 C2 C1 -178.35(12) . . . . ?
O25 C24 C2 C3 2.52(17) . . . . ?
O25 C24 C23 C22 178.55(11) . . . . ?
C4 C9 C10 C15 1.30(13) . . . . ?
C4 C9 C10 C11 -178.41(11) . . . . ?
C4 C9 C8 C7 1.21(14) . . . . ?
C4 C3 C2 C1 179.50(14) . . . . ?
C4 C3 C2 C24 -1.32(18) . . . . ?
C4 C3 C16 C17 -179.52(11) . . . . ?
C4 C3 C16 C15 0.17(13) . . . . ?
C4 C5 C6 C7 0.33(15) . . . . ?
C1 C21 C22 C23 0.49(13) . . . . ?
C1 C21 C20 C19 0.04(13) . . . . ?
C1 C17 C16 C15 -179.66(9) . . . . ?
C1 C17 C16 C3 -0.01(11) . . . . ?
C1 C17 C18 C19 -0.65(13) . . . . ?
C1 C2 C3 C16 0.20(11) . . . . ?
C1 C2 C24 C23 1.18(13) . . . . ?
C21 C22 C23 C24 0.11(15) . . . . ?
C21 C20 C19 C18 -0.03(15) . . . . ?
C9 C10 C15 C16 0.37(13) . . . . ?
C9 C10 C15 C14 179.37(11) . . . . ?
C9 C10 C11 C12 -178.97(12) . . . . ?
C9 C8 C7 C6 0.52(15) . . . . ?
C17 C16 C15 C10 178.51(13) . . . . ?
C17 C16 C15 C14 -0.44(15) . . . . ?
C17 C16 C3 C2 -0.12(11) . . . . ?
C17 C18 C19 C20 0.34(15) . . . . ?
C15 C10 C11 C12 1.32(14) . . . . ?
C15 C16 C3 C2 179.56(12) . . . . ?
C15 C14 C13 C12 0.83(15) . . . . ?
C10 C11 C12 C13 -0.64(14) . . . . ?
C11 C12 C13 C14 -0.43(14) . . . . ?
C3 C2 C24 C23 -177.94(16) . . . . ?
C2 C24 C23 C22 -1.01(14) . . . . ?
